data_2222163
loop_
_publ_author_name
'Ismail, Nor Hadiani'
'Osman, Che Puteh'
'Ahmad, Rohaya'
'Awang, Khalijah'
'Ng, Seik Weng'

_publ_section_title
;
 1-Hydroxy-2-methoxy-6-methyl-9,10-anthraquinone from <i>Rennellia
 elliptica</i> Korth.
;
_journal_coeditor_code TK2448
_journal_issue 6
_journal_name_full 'Acta Crystallographica Section E'
_journal_page_first o1435
_journal_paper_doi 10.1107/S1600536809017619
_journal_volume 65
_journal_year 2009
_chemical_formula_iupac 'C16 H12 O4'
_chemical_formula_moiety 'C16 H12 O4'
_chemical_formula_sum 'C16 H12 O4'
_chemical_formula_weight 268.26
_chemical_name_systematic
;
1-Hydroxy-2-methoxy-6-methyl-9,10-anthraquinone
;
_space_group_IT_number 2
_symmetry_cell_setting triclinic
_symmetry_space_group_name_Hall '-P 1'
_symmetry_space_group_name_H-M 'P -1'
_atom_sites_solution_hydrogens geom
_atom_sites_solution_primary direct
_atom_sites_solution_secondary difmap
_audit_creation_method SHELXL-97
_cell_angle_alpha 91.409(3)
_cell_angle_beta 100.603(3)
_cell_angle_gamma 105.666(3)
_cell_formula_units_Z 4
_cell_length_a 7.1755(3)
_cell_length_b 11.9082(5)
_cell_length_c 14.9683(7)
_cell_measurement_reflns_used 1159
_cell_measurement_temperature 100(2)
_cell_measurement_theta_max 26.8
_cell_measurement_theta_min 2.8
_cell_volume 1206.73(9)
_computing_cell_refinement 'SAINT (Bruker, 2008)'
_computing_data_collection 'APEX2 (Bruker, 2008)'
_computing_data_reduction 'SAINT (Bruker, 2008)'
_computing_molecular_graphics 'X-SEED (Barbour, 2001)'
_computing_publication_material 'publCIF (Westrip, 2009)'
_computing_structure_refinement 'SHELXL97 (Sheldrick, 2008)'
_computing_structure_solution 'SHELXS97 (Sheldrick, 2008)'
_diffrn_ambient_temperature 100(2)
_diffrn_measured_fraction_theta_full 0.973
_diffrn_measured_fraction_theta_max 0.973
_diffrn_measurement_device_type 'Bruker SMART APEX'
_diffrn_measurement_method \w
_diffrn_radiation_monochromator graphite
_diffrn_radiation_source 'fine-focus sealed tube'
_diffrn_radiation_type MoK\a
_diffrn_radiation_wavelength 0.71073
_diffrn_reflns_av_R_equivalents 0.051
_diffrn_reflns_av_sigmaI/netI 0.091
_diffrn_reflns_limit_h_max 8
_diffrn_reflns_limit_h_min -8
_diffrn_reflns_limit_k_max 13
_diffrn_reflns_limit_k_min -14
_diffrn_reflns_limit_l_max 17
_diffrn_reflns_limit_l_min -17
_diffrn_reflns_number 6750
_diffrn_reflns_theta_full 25.0
_diffrn_reflns_theta_max 25.0
_diffrn_reflns_theta_min 1.8
_diffrn_standards_decay_% 0
_diffrn_standards_interval_count 0
_diffrn_standards_interval_time 0
_diffrn_standards_number 0
_exptl_absorpt_coefficient_mu 0.107
_exptl_absorpt_correction_type none
_exptl_crystal_colour Yellow
_exptl_crystal_density_diffrn 1.477
_exptl_crystal_density_method 'not measured'
_exptl_crystal_description Plate
_exptl_crystal_F_000 560
_exptl_crystal_size_max 0.25
_exptl_crystal_size_mid 0.20
_exptl_crystal_size_min 0.01
_refine_diff_density_max 0.59
_refine_diff_density_min -0.35
_refine_ls_extinction_method none
_refine_ls_goodness_of_fit_ref 1.08
_refine_ls_hydrogen_treatment constr
_refine_ls_matrix_type full
_refine_ls_number_parameters 367
_refine_ls_number_reflns 4142
_refine_ls_number_restraints 0
_refine_ls_restrained_S_all 1.08
_refine_ls_R_factor_all 0.146
_refine_ls_R_factor_gt 0.082
_refine_ls_shift/su_max 0.001
_refine_ls_shift/su_mean 0.001
_refine_ls_structure_factor_coef Fsqd
_refine_ls_weighting_details 'calc w=1/[\s^2^(Fo^2^)+(0.1397P)^2^+0.3435P] where P=(Fo^2^+2Fc^2^)/3'
_refine_ls_weighting_scheme calc
_refine_ls_wR_factor_gt 0.233
_refine_ls_wR_factor_ref 0.267
_reflns_number_gt 2248
_reflns_number_total 4142
_reflns_threshold_expression I>2\s(I)
_cod_data_source_file tk2448.cif
_cod_data_source_block I
_cod_depositor_comments
;
The following automatic conversions were performed:
'_symmetry_cell_setting' value 'Triclinic' changed to 'triclinic'
according to '/home/saulius/struct/CIF-dictionaries/cif_core.dic'
dictionary named 'cif_core.dic' version 2.4.1 from
2010-06-29.

'_exptl_absorpt_correction_type' value 'None' changed to
'none' according to '/home/saulius/struct/CIF-dictionaries/cif_core.dic'
dictionary named 'cif_core.dic' version 2.4.1 from 2010-06-29.

Automatic conversion script
Id: cif_fix_enum 1527 2010-12-29 10:47:43Z saulius 

The following automatic conversions were performed:

'_symmetry_cell_setting' value 'Triclinic' changed to 'triclinic'
according to /home/saulius/struct/CIF-dictionaries/cif_core.dic
dictionary named 'cif_core.dic' version 2.4.1 from
2010-06-29.

'_exptl_absorpt_correction_type' value 'None' changed to
'none' according to
/home/saulius/struct/CIF-dictionaries/cif_core.dic dictionary named
'cif_core.dic' version 2.4.1 from 2010-06-29.

Automatic conversion script
Id: cif_fix_values 1715 2011-07-08 13:25:40Z adriana 
;
_cod_database_code 2222163
_cod_database_fobs_code 2222163

loop_
_symmetry_equiv_pos_as_xyz
'x, y, z'
'-x, -y, -z'

loop_
_atom_site_type_symbol
_atom_site_label
_atom_site_fract_x
_atom_site_fract_y
_atom_site_fract_z
_atom_site_U_iso_or_equiv
_atom_site_adp_type
_atom_site_calc_flag
_atom_site_refinement_flags
_atom_site_occupancy
_atom_site_disorder_assembly
_atom_site_disorder_group
O O1 0.2331(5) 0.2601(3) 0.5314(2) 0.0207(8) Uani d . 1 . .
O O2 0.2924(5) 0.7172(3) 0.4917(2) 0.0219(9) Uani d . 1 . .
O O3 0.3202(5) 0.6932(3) 0.3261(2) 0.0205(8) Uani d . 1 . .
H H3 0.3084 0.7272 0.3737 0.031 Uiso calc R 1 . .
O O4 0.3344(5) 0.5601(3) 0.1875(2) 0.0207(8) Uani d . 1 . .
O O5 0.9299(6) 1.2275(3) 1.0962(2) 0.0327(10) Uani d . 1 . .
O O6 0.5739(6) 0.7665(3) 1.0100(2) 0.0281(9) Uani d . 1 . .
O O7 0.5636(6) 0.7944(3) 0.8409(2) 0.0297(10) Uani d . 1 . .
H H7 0.5365 0.7587 0.8866 0.045 Uiso calc R 1 . .
O O8 0.6524(5) 0.9285(3) 0.7122(2) 0.0279(9) Uani d . 1 . .
C C1 0.1303(8) 0.4169(5) 0.8389(3) 0.0247(13) Uani d . 1 . .
H H1A 0.2063 0.3608 0.8555 0.037 Uiso calc R 1 . .
H H1B -0.0110 0.3773 0.8316 0.037 Uiso calc R 1 . .
H H1C 0.1682 0.4806 0.8872 0.037 Uiso calc R 1 . .
C C2 0.1725(7) 0.4662(4) 0.7505(3) 0.0188(11) Uani d . 1 . .
C C3 0.1867(7) 0.3958(4) 0.6786(3) 0.0186(11) Uani d . 1 . .
H H3A 0.1746 0.3153 0.6858 0.022 Uiso calc R 1 . .
C C4 0.2183(7) 0.4406(4) 0.5959(3) 0.0163(11) Uani d . 1 . .
C C5 0.2389(7) 0.3634(4) 0.5212(3) 0.0158(11) Uani d . 1 . .
C C6 0.2613(7) 0.4126(4) 0.4328(3) 0.0155(11) Uani d . 1 . .
C C7 0.2703(7) 0.3443(4) 0.3595(3) 0.0146(11) Uani d . 1 . .
H H7A 0.2615 0.2640 0.3662 0.017 Uiso calc R 1 . .
C C8 0.2921(7) 0.3884(4) 0.2752(3) 0.0187(12) Uani d . 1 . .
H H8 0.2951 0.3385 0.2253 0.022 Uiso calc R 1 . .
C C9 0.3092(7) 0.5067(4) 0.2654(3) 0.0179(11) Uani d . 1 . .
C C10 0.3034(7) 0.5792(4) 0.3390(3) 0.0160(11) Uani d . 1 . .
C C11 0.2798(7) 0.5340(4) 0.4234(3) 0.0153(11) Uani d . 1 . .
C C12 0.2727(7) 0.6111(4) 0.4991(3) 0.0176(11) Uani d . 1 . .
C C13 0.2400(7) 0.5601(4) 0.5865(3) 0.0143(11) Uani d . 1 . .
C C14 0.2299(7) 0.6314(4) 0.6590(3) 0.0184(11) Uani d . 1 . .
H H14 0.2462 0.7125 0.6527 0.022 Uiso calc R 1 . .
C C15 0.1964(7) 0.5858(4) 0.7401(3) 0.0195(12) Uani d . 1 . .
H H15 0.1894 0.6355 0.7893 0.023 Uiso calc R 1 . .
C C16 0.3257(8) 0.4888(5) 0.1080(4) 0.0295(14) Uani d . 1 . .
H H16A 0.3329 0.5367 0.0558 0.044 Uiso calc R 1 . .
H H16B 0.2014 0.4261 0.0959 0.044 Uiso calc R 1 . .
H H16C 0.4370 0.4546 0.1179 0.044 Uiso calc R 1 . .
C C17 0.8428(9) 1.0596(5) 1.4057(3) 0.0262(13) Uani d . 1 . .
H H17A 0.9719 1.1182 1.4193 0.039 Uiso calc R 1 . .
H H17B 0.8450 0.9950 1.4449 0.039 Uiso calc R 1 . .
H H17C 0.7409 1.0957 1.4171 0.039 Uiso calc R 1 . .
C C18 0.7980(7) 1.0137(5) 1.3075(3) 0.0204(12) Uani d . 1 . .
C C19 0.8440(7) 1.0856(5) 1.2383(3) 0.0204(12) Uani d . 1 . .
H H19 0.9084 1.1664 1.2537 0.024 Uiso calc R 1 . .
C C20 0.7990(7) 1.0432(4) 1.1479(3) 0.0167(11) Uani d . 1 . .
C C21 0.8479(8) 1.1216(5) 1.0761(3) 0.0221(12) Uani d . 1 . .
C C22 0.7990(7) 1.0732(4) 0.9807(3) 0.0206(12) Uani d . 1 . .
C C23 0.8403(8) 1.1438(5) 0.9115(3) 0.0230(12) Uani d . 1 . .
H H23 0.9019 1.2251 0.9259 0.028 Uiso calc R 1 . .
C C24 0.7944(8) 1.0992(5) 0.8208(3) 0.0236(12) Uani d . 1 . .
H H24 0.8261 1.1500 0.7745 0.028 Uiso calc R 1 . .
C C25 0.7032(8) 0.9821(5) 0.7979(3) 0.0236(13) Uani d . 1 . .
C C26 0.6581(7) 0.9084(4) 0.8672(4) 0.0218(12) Uani d . 1 . .
C C27 0.7028(7) 0.9509(4) 0.9582(3) 0.0193(12) Uani d . 1 . .
C C28 0.6543(7) 0.8737(4) 1.0285(3) 0.0196(12) Uani d . 1 . .
C C29 0.7021(7) 0.9217(4) 1.1244(3) 0.0196(12) Uani d . 1 . .
C C30 0.6537(7) 0.8511(5) 1.1930(3) 0.0221(12) Uani d . 1 . .
H H30 0.5869 0.7705 1.1781 0.027 Uiso calc R 1 . .
C C31 0.7009(8) 0.8955(4) 1.2837(3) 0.0224(12) Uani d . 1 . .
H H31 0.6666 0.8449 1.3299 0.027 Uiso calc R 1 . .
C C32 0.6916(9) 0.9996(6) 0.6386(4) 0.0317(14) Uani d . 1 . .
H H32A 0.6461 0.9508 0.5809 0.047 Uiso calc R 1 . .
H H32B 0.8338 1.0370 0.6471 0.047 Uiso calc R 1 . .
H H32C 0.6216 1.0600 0.6374 0.047 Uiso calc R 1 . .

loop_
_atom_site_aniso_label
_atom_site_aniso_U_11
_atom_site_aniso_U_22
_atom_site_aniso_U_33
_atom_site_aniso_U_12
_atom_site_aniso_U_13
_atom_site_aniso_U_23
O1 0.025(2) 0.0202(19) 0.0184(19) 0.0103(16) 0.0018(15) 0.0029(15)
O2 0.027(2) 0.0162(19) 0.023(2) 0.0089(16) 0.0025(16) 0.0009(15)
O3 0.026(2) 0.0153(18) 0.020(2) 0.0053(16) 0.0048(16) 0.0001(15)
O4 0.023(2) 0.025(2) 0.0140(19) 0.0080(16) 0.0030(15) -0.0005(15)
O5 0.048(3) 0.018(2) 0.025(2) -0.0013(19) 0.0036(19) -0.0023(16)
O6 0.035(2) 0.018(2) 0.028(2) 0.0044(18) 0.0015(17) -0.0022(16)
O7 0.037(2) 0.026(2) 0.024(2) 0.0076(19) 0.0049(18) -0.0012(17)
O8 0.033(2) 0.038(2) 0.014(2) 0.0150(19) -0.0003(16) -0.0025(17)
C1 0.021(3) 0.033(3) 0.024(3) 0.010(3) 0.011(2) 0.007(2)
C2 0.011(3) 0.028(3) 0.017(3) 0.007(2) -0.001(2) 0.003(2)
C3 0.012(3) 0.020(3) 0.023(3) 0.005(2) 0.000(2) 0.005(2)
C4 0.006(2) 0.025(3) 0.017(3) 0.005(2) -0.002(2) -0.004(2)
C5 0.008(3) 0.020(3) 0.019(3) 0.005(2) 0.000(2) 0.000(2)
C6 0.008(3) 0.022(3) 0.015(3) 0.005(2) -0.003(2) 0.000(2)
C7 0.010(3) 0.013(2) 0.020(3) 0.002(2) 0.004(2) 0.001(2)
C8 0.016(3) 0.023(3) 0.016(3) 0.008(2) -0.001(2) -0.005(2)
C9 0.013(3) 0.025(3) 0.016(3) 0.005(2) 0.002(2) 0.004(2)
C10 0.010(3) 0.022(3) 0.015(3) 0.004(2) -0.001(2) 0.004(2)
C11 0.011(3) 0.018(3) 0.015(3) 0.007(2) -0.004(2) -0.001(2)
C12 0.010(3) 0.022(3) 0.019(3) 0.004(2) -0.002(2) 0.000(2)
C13 0.007(2) 0.021(3) 0.016(3) 0.007(2) 0.0013(19) 0.002(2)
C14 0.017(3) 0.019(3) 0.018(3) 0.007(2) -0.002(2) -0.001(2)
C15 0.015(3) 0.027(3) 0.014(3) 0.006(2) -0.003(2) -0.005(2)
C16 0.031(3) 0.034(3) 0.020(3) 0.003(3) 0.005(2) 0.000(2)
C17 0.034(3) 0.027(3) 0.018(3) 0.011(3) -0.001(2) 0.002(2)
C18 0.017(3) 0.028(3) 0.018(3) 0.013(2) 0.000(2) 0.002(2)
C19 0.020(3) 0.022(3) 0.019(3) 0.009(2) -0.003(2) -0.002(2)
C20 0.017(3) 0.023(3) 0.014(3) 0.013(2) 0.003(2) 0.000(2)
C21 0.019(3) 0.025(3) 0.024(3) 0.011(3) 0.001(2) 0.004(2)
C22 0.022(3) 0.025(3) 0.017(3) 0.012(2) 0.003(2) 0.004(2)
C23 0.021(3) 0.026(3) 0.021(3) 0.005(2) 0.005(2) 0.000(2)
C24 0.028(3) 0.031(3) 0.013(3) 0.010(3) 0.003(2) 0.005(2)
C25 0.019(3) 0.042(3) 0.015(3) 0.015(3) 0.006(2) -0.002(2)
C26 0.015(3) 0.022(3) 0.030(3) 0.010(2) 0.004(2) 0.000(2)
C27 0.013(3) 0.025(3) 0.022(3) 0.010(2) 0.003(2) 0.002(2)
C28 0.009(3) 0.026(3) 0.025(3) 0.008(2) 0.000(2) 0.000(2)
C29 0.014(3) 0.020(3) 0.026(3) 0.010(2) -0.001(2) -0.002(2)
C30 0.020(3) 0.025(3) 0.027(3) 0.012(2) 0.007(2) 0.007(2)
C31 0.027(3) 0.022(3) 0.022(3) 0.012(2) 0.008(2) 0.010(2)
C32 0.030(3) 0.056(4) 0.013(3) 0.017(3) 0.008(2) 0.005(3)

loop_
_atom_type_symbol
_atom_type_description
_atom_type_scat_dispersion_real
_atom_type_scat_dispersion_imag
_atom_type_scat_source
C C 0.0033 0.0016 'International Tables Vol C Tables 4.2.6.8 and 6.1.1.4'
H H 0.0000 0.0000 'International Tables Vol C Tables 4.2.6.8 and 6.1.1.4'
O O 0.0106 0.0060 'International Tables Vol C Tables 4.2.6.8 and 6.1.1.4'

loop_
_geom_angle_atom_site_label_1
_geom_angle_atom_site_label_2
_geom_angle_atom_site_label_3
_geom_angle_site_symmetry_1
_geom_angle_site_symmetry_3
_geom_angle
_geom_angle_publ_flag
C10 O3 H3 . . 109.5 ?
C9 O4 C16 . . 117.9(4) ?
C26 O7 H7 . . 109.5 ?
C25 O8 C32 . . 117.7(4) ?
C2 C1 H1A . . 109.5 ?
C2 C1 H1B . . 109.5 ?
H1A C1 H1B . . 109.5 ?
C2 C1 H1C . . 109.5 ?
H1A C1 H1C . . 109.5 ?
H1B C1 H1C . . 109.5 ?
C3 C2 C15 . . 118.9(5) ?
C3 C2 C1 . . 121.5(5) ?
C15 C2 C1 . . 119.7(5) ?
C2 C3 C4 . . 121.4(5) ?
C2 C3 H3A . . 119.3 ?
C4 C3 H3A . . 119.3 ?
C3 C4 C13 . . 118.9(5) ?
C3 C4 C5 . . 119.9(4) ?
C13 C4 C5 . . 121.1(4) ?
O1 C5 C6 . . 120.5(4) ?
O1 C5 C4 . . 121.3(4) ?
C6 C5 C4 . . 118.2(4) ?
C7 C6 C11 . . 118.8(4) ?
C7 C6 C5 . . 121.2(4) ?
C11 C6 C5 . . 120.0(4) ?
C6 C7 C8 . . 122.5(4) ?
C6 C7 H7A . . 118.8 ?
C8 C7 H7A . . 118.8 ?
C9 C8 C7 . . 119.0(5) ?
C9 C8 H8 . . 120.5 ?
C7 C8 H8 . . 120.5 ?
O4 C9 C10 . . 115.4(4) ?
O4 C9 C8 . . 124.5(5) ?
C10 C9 C8 . . 120.1(4) ?
O3 C10 C9 . . 117.9(4) ?
O3 C10 C11 . . 121.6(4) ?
C9 C10 C11 . . 120.5(4) ?
C10 C11 C6 . . 119.1(4) ?
C10 C11 C12 . . 119.6(4) ?
C6 C11 C12 . . 121.3(4) ?
O2 C12 C11 . . 121.5(4) ?
O2 C12 C13 . . 120.0(4) ?
C11 C12 C13 . . 118.5(4) ?
C14 C13 C4 . . 119.9(4) ?
C14 C13 C12 . . 119.5(4) ?
C4 C13 C12 . . 120.6(4) ?
C15 C14 C13 . . 120.6(5) ?
C15 C14 H14 . . 119.7 ?
C13 C14 H14 . . 119.7 ?
C14 C15 C2 . . 120.3(5) ?
C14 C15 H15 . . 119.8 ?
C2 C15 H15 . . 119.8 ?
O4 C16 H16A . . 109.5 ?
O4 C16 H16B . . 109.5 ?
H16A C16 H16B . . 109.5 ?
O4 C16 H16C . . 109.5 ?
H16A C16 H16C . . 109.5 ?
H16B C16 H16C . . 109.5 ?
C18 C17 H17A . . 109.5 ?
C18 C17 H17B . . 109.5 ?
H17A C17 H17B . . 109.5 ?
C18 C17 H17C . . 109.5 ?
H17A C17 H17C . . 109.5 ?
H17B C17 H17C . . 109.5 ?
C19 C18 C31 . . 118.3(5) ?
C19 C18 C17 . . 122.3(5) ?
C31 C18 C17 . . 119.3(5) ?
C20 C19 C18 . . 122.1(5) ?
C20 C19 H19 . . 119.0 ?
C18 C19 H19 . . 119.0 ?
C19 C20 C29 . . 119.1(5) ?
C19 C20 C21 . . 120.8(5) ?
C29 C20 C21 . . 120.0(4) ?
O5 C21 C22 . . 120.6(5) ?
O5 C21 C20 . . 120.1(5) ?
C22 C21 C20 . . 119.2(5) ?
C23 C22 C27 . . 118.8(5) ?
C23 C22 C21 . . 121.1(5) ?
C27 C22 C21 . . 120.1(4) ?
C22 C23 C24 . . 121.7(5) ?
C22 C23 H23 . . 119.1 ?
C24 C23 H23 . . 119.1 ?
C25 C24 C23 . . 120.4(5) ?
C25 C24 H24 . . 119.8 ?
C23 C24 H24 . . 119.8 ?
O8 C25 C24 . . 125.8(5) ?
O8 C25 C26 . . 115.3(5) ?
C24 C25 C26 . . 119.0(5) ?
O7 C26 C27 . . 121.6(5) ?
O7 C26 C25 . . 116.7(5) ?
C27 C26 C25 . . 121.7(5) ?
C26 C27 C22 . . 118.5(5) ?
C26 C27 C28 . . 120.8(5) ?
C22 C27 C28 . . 120.7(5) ?
O6 C28 C27 . . 121.4(5) ?
O6 C28 C29 . . 119.1(5) ?
C27 C28 C29 . . 119.5(5) ?
C30 C29 C20 . . 118.6(5) ?
C30 C29 C28 . . 121.0(5) ?
C20 C29 C28 . . 120.3(5) ?
C29 C30 C31 . . 121.3(5) ?
C29 C30 H30 . . 119.3 ?
C31 C30 H30 . . 119.3 ?
C30 C31 C18 . . 120.5(5) ?
C30 C31 H31 . . 119.7 ?
C18 C31 H31 . . 119.7 ?
O8 C32 H32A . . 109.5 ?
O8 C32 H32B . . 109.5 ?
H32A C32 H32B . . 109.5 ?
O8 C32 H32C . . 109.5 ?
H32A C32 H32C . . 109.5 ?
H32B C32 H32C . . 109.5 ?

loop_
_geom_bond_atom_site_label_1
_geom_bond_atom_site_label_2
_geom_bond_site_symmetry_2
_geom_bond_distance
_geom_bond_publ_flag
O1 C5 . 1.235(6) ?
O2 C12 . 1.243(6) ?
O3 C10 . 1.351(6) ?
O3 H3 . 0.8400 ?
O4 C9 . 1.360(6) ?
O4 C16 . 1.426(6) ?
O5 C21 . 1.242(6) ?
O6 C28 . 1.251(6) ?
O7 C26 . 1.356(6) ?
O7 H7 . 0.8400 ?
O8 C25 . 1.359(6) ?
O8 C32 . 1.429(6) ?
C1 C2 . 1.509(7) ?
C1 H1A . 0.9800 ?
C1 H1B . 0.9800 ?
C1 H1C . 0.9800 ?
C2 C3 . 1.383(7) ?
C2 C15 . 1.404(7) ?
C3 C4 . 1.394(7) ?
C3 H3A . 0.9500 ?
C4 C13 . 1.402(7) ?
C4 C5 . 1.483(7) ?
C5 C6 . 1.478(7) ?
C6 C7 . 1.372(7) ?
C6 C11 . 1.428(7) ?
C7 C8 . 1.397(7) ?
C7 H7A . 0.9500 ?
C8 C9 . 1.395(7) ?
C8 H8 . 0.9500 ?
C9 C10 . 1.397(7) ?
C10 C11 . 1.406(7) ?
C11 C12 . 1.459(7) ?
C12 C13 . 1.487(7) ?
C13 C14 . 1.386(7) ?
C14 C15 . 1.377(7) ?
C14 H14 . 0.9500 ?
C15 H15 . 0.9500 ?
C16 H16A . 0.9800 ?
C16 H16B . 0.9800 ?
C16 H16C . 0.9800 ?
C17 C18 . 1.502(7) ?
C17 H17A . 0.9800 ?
C17 H17B . 0.9800 ?
C17 H17C . 0.9800 ?
C18 C19 . 1.390(7) ?
C18 C31 . 1.396(7) ?
C19 C20 . 1.382(7) ?
C19 H19 . 0.9500 ?
C20 C29 . 1.429(7) ?
C20 C21 . 1.469(7) ?
C21 C22 . 1.470(7) ?
C22 C23 . 1.375(7) ?
C22 C27 . 1.434(7) ?
C23 C24 . 1.392(7) ?
C23 H23 . 0.9500 ?
C24 C25 . 1.376(8) ?
C24 H24 . 0.9500 ?
C25 C26 . 1.402(7) ?
C26 C27 . 1.390(7) ?
C27 C28 . 1.443(7) ?
C28 C29 . 1.476(7) ?
C29 C30 . 1.377(7) ?
C30 C31 . 1.392(7) ?
C30 H30 . 0.9500 ?
C31 H31 . 0.9500 ?
C32 H32A . 0.9800 ?
C32 H32B . 0.9800 ?
C32 H32C . 0.9800 ?

loop_
_geom_hbond_atom_site_label_D
_geom_hbond_atom_site_label_H
_geom_hbond_atom_site_label_A
_geom_hbond_site_symmetry_A
_geom_hbond_distance_DH
_geom_hbond_distance_HA
_geom_hbond_distance_DA
_geom_hbond_angle_DHA
_geom_hbond_publ_flag
O3 H3 O2 . 0.84 1.80 2.538(4) 147 yes
O7 H7 O6 . 0.84 1.81 2.551(5) 146 yes

loop_
_geom_torsion_atom_site_label_1
_geom_torsion_atom_site_label_2
_geom_torsion_atom_site_label_3
_geom_torsion_atom_site_label_4
_geom_torsion_site_symmetry_1
_geom_torsion_site_symmetry_2
_geom_torsion_site_symmetry_3
_geom_torsion_site_symmetry_4
_geom_torsion
_geom_torsion_publ_flag
C15 C2 C3 C4 . . . . -1.8(7) ?
C1 C2 C3 C4 . . . . 177.5(4) ?
C2 C3 C4 C13 . . . . 1.3(7) ?
C2 C3 C4 C5 . . . . 178.1(4) ?
C3 C4 C5 O1 . . . . -1.6(7) ?
C13 C4 C5 O1 . . . . 175.1(5) ?
C3 C4 C5 C6 . . . . 176.7(4) ?
C13 C4 C5 C6 . . . . -6.6(6) ?
O1 C5 C6 C7 . . . . 1.9(7) ?
C4 C5 C6 C7 . . . . -176.5(4) ?
O1 C5 C6 C11 . . . . -176.2(4) ?
C4 C5 C6 C11 . . . . 5.4(6) ?
C11 C6 C7 C8 . . . . -1.7(7) ?
C5 C6 C7 C8 . . . . -179.8(4) ?
C6 C7 C8 C9 . . . . 1.3(7) ?
C16 O4 C9 C10 . . . . -175.1(4) ?
C16 O4 C9 C8 . . . . 5.6(7) ?
C7 C8 C9 O4 . . . . 178.8(4) ?
C7 C8 C9 C10 . . . . -0.4(7) ?
O4 C9 C10 O3 . . . . 0.8(6) ?
C8 C9 C10 O3 . . . . -179.9(4) ?
O4 C9 C10 C11 . . . . -179.4(4) ?
C8 C9 C10 C11 . . . . -0.1(7) ?
O3 C10 C11 C6 . . . . 179.5(4) ?
C9 C10 C11 C6 . . . . -0.2(7) ?
O3 C10 C11 C12 . . . . 0.1(7) ?
C9 C10 C11 C12 . . . . -179.6(4) ?
C7 C6 C11 C10 . . . . 1.1(7) ?
C5 C6 C11 C10 . . . . 179.2(4) ?
C7 C6 C11 C12 . . . . -179.6(4) ?
C5 C6 C11 C12 . . . . -1.4(7) ?
C10 C11 C12 O2 . . . . -2.0(7) ?
C6 C11 C12 O2 . . . . 178.7(4) ?
C10 C11 C12 C13 . . . . 177.7(4) ?
C6 C11 C12 C13 . . . . -1.7(7) ?
C3 C4 C13 C14 . . . . 0.0(7) ?
C5 C4 C13 C14 . . . . -176.7(4) ?
C3 C4 C13 C12 . . . . -179.6(4) ?
C5 C4 C13 C12 . . . . 3.6(7) ?
O2 C12 C13 C14 . . . . 0.6(7) ?
C11 C12 C13 C14 . . . . -179.1(4) ?
O2 C12 C13 C4 . . . . -179.7(4) ?
C11 C12 C13 C4 . . . . 0.6(6) ?
C4 C13 C14 C15 . . . . -0.8(7) ?
C12 C13 C14 C15 . . . . 178.9(4) ?
C13 C14 C15 C2 . . . . 0.2(7) ?
C3 C2 C15 C14 . . . . 1.1(7) ?
C1 C2 C15 C14 . . . . -178.3(4) ?
C31 C18 C19 C20 . . . . -0.9(7) ?
C17 C18 C19 C20 . . . . -178.7(5) ?
C18 C19 C20 C29 . . . . 0.0(7) ?
C18 C19 C20 C21 . . . . 179.4(4) ?
C19 C20 C21 O5 . . . . -0.3(7) ?
C29 C20 C21 O5 . . . . 179.1(5) ?
C19 C20 C21 C22 . . . . 179.6(4) ?
C29 C20 C21 C22 . . . . -1.0(7) ?
O5 C21 C22 C23 . . . . -0.8(8) ?
C20 C21 C22 C23 . . . . 179.3(4) ?
O5 C21 C22 C27 . . . . -179.5(5) ?
C20 C21 C22 C27 . . . . 0.6(7) ?
C27 C22 C23 C24 . . . . -1.1(7) ?
C21 C22 C23 C24 . . . . -179.8(5) ?
C22 C23 C24 C25 . . . . 0.7(8) ?
C32 O8 C25 C24 . . . . -1.8(7) ?
C32 O8 C25 C26 . . . . 178.9(4) ?
C23 C24 C25 O8 . . . . -179.5(5) ?
C23 C24 C25 C26 . . . . -0.2(7) ?
O8 C25 C26 O7 . . . . -2.4(7) ?
C24 C25 C26 O7 . . . . 178.3(4) ?
O8 C25 C26 C27 . . . . 179.5(4) ?
C24 C25 C26 C27 . . . . 0.2(7) ?
O7 C26 C27 C22 . . . . -178.6(4) ?
C25 C26 C27 C22 . . . . -0.5(7) ?
O7 C26 C27 C28 . . . . 1.7(7) ?
C25 C26 C27 C28 . . . . 179.7(4) ?
C23 C22 C27 C26 . . . . 1.0(7) ?
C21 C22 C27 C26 . . . . 179.7(4) ?
C23 C22 C27 C28 . . . . -179.2(4) ?
C21 C22 C27 C28 . . . . -0.5(7) ?
C26 C27 C28 O6 . . . . 1.1(7) ?
C22 C27 C28 O6 . . . . -178.6(5) ?
C26 C27 C28 C29 . . . . -179.5(4) ?
C22 C27 C28 C29 . . . . 0.8(7) ?
C19 C20 C29 C30 . . . . 1.1(7) ?
C21 C20 C29 C30 . . . . -178.3(4) ?
C19 C20 C29 C28 . . . . -179.3(4) ?
C21 C20 C29 C28 . . . . 1.3(7) ?
O6 C28 C29 C30 . . . . -2.1(7) ?
C27 C28 C29 C30 . . . . 178.4(4) ?
O6 C28 C29 C20 . . . . 178.3(4) ?
C27 C28 C29 C20 . . . . -1.2(7) ?
C20 C29 C30 C31 . . . . -1.3(7) ?
C28 C29 C30 C31 . . . . 179.1(4) ?
C29 C30 C31 C18 . . . . 0.4(7) ?
C19 C18 C31 C30 . . . . 0.7(7) ?
C17 C18 C31 C30 . . . . 178.6(5) ?
